data_4306784
loop_
_publ_author_name
'Maik Finze'

_publ_contact_author_address
;    Institut fuer Anorganische Chemie und Strukturchemie II
     Heinrich Heine Universitaet Duesseldorf
     Universitaetsstrasse 1
     D-40225 Duesseldorf
     Germany
;
_publ_contact_author_email maik.finze@uni-duesseldorf.de
_publ_contact_author_fax '049 211 81 14146'
_publ_contact_author_name 'Maik Finze'
_publ_contact_author_phone '049 211 81 13144'
_publ_section_title
;
Carba-closo-dodecaborates with One or Two Alkynyl Substituents Bonded to
Boron
;
_journal_name_full 'Inorganic Chemistry'
_journal_page_first 11857
_journal_page_last 11867
_journal_paper_doi 10.1021/ic801610b
_journal_volume 47
_journal_year 2008
_chemical_formula_sum 'C34 H70 B22 Cl2 N2'
_chemical_formula_weight 407.85
_chemical_name_systematic
; 
 ? 
;
_space_group_IT_number 2
_symmetry_cell_setting triclinic
_symmetry_space_group_name_Hall '-P 1'
_symmetry_space_group_name_H-M 'P -1'
_atom_sites_solution_hydrogens geom
_atom_sites_solution_primary direct
_atom_sites_solution_secondary difmap
_audit_creation_method SHELXL-97
_cell_angle_alpha 84.220(11)
_cell_angle_beta 77.988(10)
_cell_angle_gamma 72.258(10)
_cell_formula_units_Z 2
_cell_length_a 8.8249(7)
_cell_length_b 11.9360(11)
_cell_length_c 12.3526(10)
_cell_measurement_reflns_used 2500
_cell_measurement_temperature 123(2)
_cell_measurement_theta_max 20.3
_cell_measurement_theta_min 10.1
_cell_volume 1211.16(19)
_computing_cell_refinement 'CELL (Stoe & Cie, 1996)'
_computing_data_collection 'EXPOSE (Stoe & Cie, 1996)'
_computing_data_reduction 'INTEGRATE (Stoe & Cie, 1996)'
_computing_molecular_graphics 'Diamond3.1 (Crystal Impact GbR, 2006)'
_computing_publication_material 'SHELXL-97 (Sheldrick, 1997)'
_computing_structure_refinement 'SHELXL-97 (Sheldrick, 1997)'
_computing_structure_solution 'SHELXS-97 (Sheldrick, 1990)'
_diffrn_ambient_temperature 123(2)
_diffrn_measured_fraction_theta_full 0.989
_diffrn_measured_fraction_theta_max 0.989
_diffrn_measurement_device_type 'Stoe IPDS'
_diffrn_measurement_method \f-scans
_diffrn_radiation_monochromator graphite
_diffrn_radiation_source 'fine-focus sealed tube'
_diffrn_radiation_type MoK\a
_diffrn_radiation_wavelength 0.71073
_diffrn_reflns_av_R_equivalents 0.0404
_diffrn_reflns_av_sigmaI/netI 0.0952
_diffrn_reflns_limit_h_max 10
_diffrn_reflns_limit_h_min -10
_diffrn_reflns_limit_k_max 14
_diffrn_reflns_limit_k_min -14
_diffrn_reflns_limit_l_max 14
_diffrn_reflns_limit_l_min -14
_diffrn_reflns_number 11085
_diffrn_reflns_theta_full 25.00
_diffrn_reflns_theta_max 25.00
_diffrn_reflns_theta_min 2.41
_exptl_absorpt_coefficient_mu 0.163
_exptl_absorpt_correction_type none
_exptl_crystal_colour colorless
_exptl_crystal_density_diffrn 1.118
_exptl_crystal_density_method 'not measured'
_exptl_crystal_description parallelepiped
_exptl_crystal_F_000 432
_exptl_crystal_size_max 0.16
_exptl_crystal_size_mid 0.15
_exptl_crystal_size_min 0.07
_refine_diff_density_max 0.231
_refine_diff_density_min -0.173
_refine_diff_density_rms 0.040
_refine_ls_extinction_method none
_refine_ls_goodness_of_fit_ref 1.059
_refine_ls_hydrogen_treatment mixed
_refine_ls_matrix_type full
_refine_ls_number_parameters 285
_refine_ls_number_reflns 4222
_refine_ls_number_restraints 0
_refine_ls_restrained_S_all 1.059
_refine_ls_R_factor_all 0.0749
_refine_ls_R_factor_gt 0.0408
_refine_ls_shift/su_max 0.000
_refine_ls_shift/su_mean 0.000
_refine_ls_structure_factor_coef Fsqd
_refine_ls_weighting_details 'calc w=1/[\s^2^(Fo^2^)+(0.0110P)^2^+0.0000P] where P=(Fo^2^+2Fc^2^)/3'
_refine_ls_weighting_scheme calc
_refine_ls_wR_factor_gt 0.0705
_refine_ls_wR_factor_ref 0.0723
_reflns_number_gt 2289
_reflns_number_total 4222
_reflns_threshold_expression >2sigma(I)
_cod_data_source_file ic801610b_si_002_2.cif
_cod_data_source_block '[Et4N][7-PhCC-12-Cl-CB11H10]'
_cod_original_cell_volume 1211.16(18)
_cod_database_code 4306784

loop_
_symmetry_equiv_pos_as_xyz
'x, y, z'
'-x, -y, -z'

loop_
_atom_site_label
_atom_site_type_symbol
_atom_site_fract_x
_atom_site_fract_y
_atom_site_fract_z
_atom_site_U_iso_or_equiv
_atom_site_adp_type
_atom_site_occupancy
_atom_site_symmetry_multiplicity
_atom_site_calc_flag
_atom_site_refinement_flags
_atom_site_disorder_assembly
_atom_site_disorder_group
Cl1 Cl -0.11014(7) 0.75896(6) 0.25574(5) 0.04477(19) Uani 1 1 d . . .
C1 C 0.4658(3) 0.6719(2) 0.31455(17) 0.0413(7) Uani 1 1 d . . .
H1 H 0.584(3) 0.6528(5) 0.3258(3) 0.054 Uiso 1 1 calc R . .
C2 C 0.1244(3) 0.9720(2) 0.21843(16) 0.0283(5) Uani 1 1 d . . .
C3 C 0.0702(3) 1.0750(2) 0.19881(17) 0.0327(6) Uani 1 1 d . . .
C4 C 0.0047(3) 1.2011(2) 0.18090(18) 0.0323(6) Uani 1 1 d . . .
C5 C -0.0146(3) 1.2525(2) 0.07579(18) 0.0372(6) Uani 1 1 d . . .
H5 H 0.0136 1.2054 0.0150 0.048 Uiso 1 1 calc R . .
C6 C -0.0750(3) 1.3724(2) 0.0621(2) 0.0443(7) Uani 1 1 d . . .
H6 H -0.0892 1.4055 -0.0078 0.058 Uiso 1 1 calc R . .
C7 C -0.1152(3) 1.4449(2) 0.1508(2) 0.0467(7) Uani 1 1 d . . .
H7 H -0.1531 1.5262 0.1401 0.061 Uiso 1 1 calc R . .
C8 C -0.0985(3) 1.3958(2) 0.2549(2) 0.0420(6) Uani 1 1 d . . .
H8 H -0.1264 1.4438 0.3150 0.055 Uiso 1 1 calc R . .
C9 C -0.0406(3) 1.2756(2) 0.27025(18) 0.0382(6) Uani 1 1 d . . .
H9 H -0.0314 1.2432 0.3411 0.050 Uiso 1 1 calc R . .
B2 B 0.3399(3) 0.8072(2) 0.3472(2) 0.0367(7) Uani 1 1 d . . .
H2 H 0.3762(8) 0.8780(14) 0.3806(7) 0.048 Uiso 1 1 calc R . .
B3 B 0.4108(3) 0.7668(2) 0.2072(2) 0.0347(7) Uani 1 1 d . . .
H3 H 0.4950(16) 0.8110(9) 0.1467(12) 0.045 Uiso 1 1 calc R . .
B4 B 0.4320(4) 0.6145(2) 0.2039(2) 0.0399(7) Uani 1 1 d . . .
H4 H 0.5255(19) 0.5587(11) 0.1440(12) 0.052 Uiso 1 1 calc R . .
B5 B 0.3759(3) 0.5633(3) 0.3409(2) 0.0398(7) Uani 1 1 d . . .
H5A H 0.4333(12) 0.4757(18) 0.3687(6) 0.052 Uiso 1 1 calc R . .
B6 B 0.3183(3) 0.6814(2) 0.4290(2) 0.0397(7) Uani 1 1 d . . .
H6A H 0.3390(5) 0.6686(3) 0.5137(15) 0.052 Uiso 1 1 calc R . .
B7 B 0.2011(3) 0.8413(2) 0.2535(2) 0.0324(7) Uani 1 1 d . . .
B8 B 0.2610(3) 0.7195(2) 0.1651(2) 0.0336(7) Uani 1 1 d . . .
H8A H 0.2410(5) 0.7330(3) 0.0730(14) 0.044 Uiso 1 1 calc R . .
B9 B 0.2405(3) 0.5917(2) 0.2476(2) 0.0369(7) Uani 1 1 d . . .
H9A H 0.2089(7) 0.5217(14) 0.2154(7) 0.048 Uiso 1 1 calc R . .
B10 B 0.1684(3) 0.6334(2) 0.3886(2) 0.0385(7) Uani 1 1 d . . .
H10 H 0.0856(16) 0.5878(9) 0.4506(12) 0.050 Uiso 1 1 calc R . .
B11 B 0.1453(3) 0.7872(2) 0.3924(2) 0.0362(7) Uani 1 1 d . . .
H11 H 0.0487(18) 0.8455(11) 0.4558(12) 0.047 Uiso 1 1 calc R . .
B12 B 0.0990(3) 0.7304(2) 0.2788(2) 0.0349(7) Uani 1 1 d . . .
N2 N 0.5131(2) 0.15467(15) 0.24605(13) 0.0326(5) Uani 1 1 d . . .
C21 C 0.5448(3) 0.0480(2) 0.17840(17) 0.0373(6) Uani 1 1 d . . .
H21A H 0.5596 -0.0213 0.2280 0.052 Uiso 1 1 calc R . .
H21B H 0.4491 0.0558 0.1480 0.052 Uiso 1 1 calc R . .
C22 C 0.6892(3) 0.0272(2) 0.08434(18) 0.0495(7) Uani 1 1 d . . .
H22A H 0.6747 0.0936 0.0327 0.069 Uiso 1 1 calc R . .
H22B H 0.6988 -0.0423 0.0474 0.069 Uiso 1 1 calc R . .
H22C H 0.7857 0.0171 0.1132 0.069 Uiso 1 1 calc R . .
C23 C 0.6528(3) 0.1424(2) 0.30411(19) 0.0495(7) Uani 1 1 d . . .
H23A H 0.7508 0.1326 0.2485 0.069 Uiso 1 1 calc R . .
H23B H 0.6335 0.2153 0.3402 0.069 Uiso 1 1 calc R . .
C24 C 0.6820(3) 0.0422(2) 0.3891(2) 0.0674(9) Uani 1 1 d . . .
H24A H 0.5897 0.0543 0.4484 0.094 Uiso 1 1 calc R . .
H24B H 0.7762 0.0391 0.4180 0.094 Uiso 1 1 calc R . .
H24C H 0.6988 -0.0305 0.3552 0.094 Uiso 1 1 calc R . .
C25 C 0.3580(3) 0.1617(2) 0.32862(17) 0.0352(6) Uani 1 1 d . . .
H25A H 0.3714 0.0875 0.3709 0.049 Uiso 1 1 calc R . .
H25B H 0.2721 0.1704 0.2878 0.049 Uiso 1 1 calc R . .
C26 C 0.3039(3) 0.2597(2) 0.40893(18) 0.0476(7) Uani 1 1 d . . .
H26A H 0.3904 0.2559 0.4465 0.067 Uiso 1 1 calc R . .
H26B H 0.2114 0.2514 0.4621 0.067 Uiso 1 1 calc R . .
H26C H 0.2756 0.3342 0.3692 0.067 Uiso 1 1 calc R . .
C27 C 0.4993(3) 0.2656(2) 0.17296(19) 0.0469(7) Uani 1 1 d . . .
H27A H 0.4773 0.3313 0.2198 0.066 Uiso 1 1 calc R . .
H27B H 0.6033 0.2586 0.1247 0.066 Uiso 1 1 calc R . .
C28 C 0.3712(3) 0.2943(2) 0.10200(19) 0.0586(8) Uani 1 1 d . . .
H28A H 0.3912 0.2302 0.0548 0.082 Uiso 1 1 calc R . .
H28B H 0.3745 0.3645 0.0574 0.082 Uiso 1 1 calc R . .
H28C H 0.2664 0.3065 0.1487 0.082 Uiso 1 1 calc R . .

loop_
_atom_site_aniso_label
_atom_site_aniso_U_11
_atom_site_aniso_U_22
_atom_site_aniso_U_33
_atom_site_aniso_U_23
_atom_site_aniso_U_13
_atom_site_aniso_U_12
Cl1 0.0353(4) 0.0458(4) 0.0525(4) -0.0023(3) -0.0119(3) -0.0082(3)
C1 0.0397(17) 0.0380(16) 0.0472(15) -0.0041(12) -0.0149(13) -0.0076(13)
C2 0.0278(14) 0.0305(15) 0.0266(12) -0.0020(11) -0.0012(10) -0.0106(12)
C3 0.0290(15) 0.0385(17) 0.0312(13) -0.0022(11) -0.0028(11) -0.0121(13)
C4 0.0258(14) 0.0338(15) 0.0375(13) 0.0004(12) -0.0054(11) -0.0097(12)
C5 0.0382(16) 0.0363(16) 0.0384(14) 0.0009(12) -0.0101(12) -0.0114(13)
C6 0.0437(17) 0.0436(18) 0.0464(15) 0.0106(13) -0.0162(13) -0.0130(14)
C7 0.0414(17) 0.0328(16) 0.0644(18) 0.0019(14) -0.0124(14) -0.0081(13)
C8 0.0337(16) 0.0379(17) 0.0525(16) -0.0072(13) -0.0032(12) -0.0090(13)
C9 0.0333(16) 0.0389(17) 0.0390(14) 0.0024(13) -0.0042(12) -0.0086(13)
B2 0.0432(19) 0.0350(18) 0.0342(15) -0.0039(13) -0.0124(14) -0.0107(15)
B3 0.0314(17) 0.0390(18) 0.0331(14) -0.0028(13) -0.0040(13) -0.0102(14)
B4 0.0400(19) 0.0363(18) 0.0425(15) -0.0107(14) -0.0102(14) -0.0050(15)
B5 0.044(2) 0.0308(17) 0.0460(16) 0.0024(14) -0.0167(15) -0.0089(15)
B6 0.049(2) 0.0394(18) 0.0324(15) 0.0038(13) -0.0132(14) -0.0128(15)
B7 0.0355(18) 0.0315(17) 0.0314(14) -0.0010(12) -0.0066(13) -0.0113(14)
B8 0.0364(18) 0.0359(17) 0.0301(14) -0.0035(12) -0.0080(13) -0.0109(14)
B9 0.0376(18) 0.0301(17) 0.0431(16) -0.0048(13) -0.0110(14) -0.0068(14)
B10 0.0416(19) 0.0364(18) 0.0360(15) 0.0036(13) -0.0054(14) -0.0118(15)
B11 0.0407(18) 0.0387(18) 0.0288(14) -0.0018(13) -0.0060(13) -0.0112(15)
B12 0.0343(17) 0.0341(17) 0.0354(15) -0.0014(13) -0.0058(13) -0.0092(14)
N2 0.0318(12) 0.0365(13) 0.0323(10) -0.0063(9) -0.0026(9) -0.0147(10)
C21 0.0418(16) 0.0368(15) 0.0340(13) -0.0075(11) -0.0056(12) -0.0115(13)
C22 0.0545(19) 0.0472(17) 0.0398(14) -0.0098(13) 0.0008(13) -0.0086(14)
C23 0.0309(16) 0.075(2) 0.0487(15) -0.0216(14) -0.0045(12) -0.0206(14)
C24 0.054(2) 0.087(2) 0.0549(17) -0.0238(17) -0.0266(15) 0.0066(17)
C25 0.0308(15) 0.0414(15) 0.0345(12) -0.0009(11) -0.0030(11) -0.0142(12)
C26 0.0459(18) 0.0505(17) 0.0445(14) -0.0107(13) 0.0023(13) -0.0157(14)
C27 0.0519(18) 0.0402(17) 0.0439(14) -0.0058(12) 0.0104(13) -0.0182(14)
C28 0.076(2) 0.0454(18) 0.0405(14) 0.0022(13) -0.0043(15) -0.0031(16)

loop_
_atom_type_symbol
_atom_type_description
_atom_type_scat_dispersion_real
_atom_type_scat_dispersion_imag
_atom_type_scat_source
C C 0.0033 0.0016 'International Tables Vol C Tables 4.2.6.8 and 6.1.1.4'
H H 0.0000 0.0000 'International Tables Vol C Tables 4.2.6.8 and 6.1.1.4'
B B 0.0013 0.0007 'International Tables Vol C Tables 4.2.6.8 and 6.1.1.4'
N N 0.0061 0.0033 'International Tables Vol C Tables 4.2.6.8 and 6.1.1.4'
Cl Cl 0.1484 0.1585 'International Tables Vol C Tables 4.2.6.8 and 6.1.1.4'

loop_
_geom_angle_atom_site_label_1
_geom_angle_atom_site_label_2
_geom_angle_atom_site_label_3
_geom_angle
_geom_angle_site_symmetry_1
_geom_angle_site_symmetry_3
_geom_angle_publ_flag
B5 C1 B6 62.35(16) . . ?
B5 C1 B2 114.3(2) . . ?
B6 C1 B2 62.67(15) . . ?
B5 C1 B3 114.64(17) . . ?
B6 C1 B3 114.93(19) . . ?
B2 C1 B3 63.03(14) . . ?
B5 C1 B4 62.58(15) . . ?
B6 C1 B4 114.3(2) . . ?
B2 C1 B4 114.65(17) . . ?
B3 C1 B4 62.68(14) . . ?
C3 C2 B7 174.4(2) . . ?
C2 C3 C4 177.0(2) . . ?
C5 C4 C9 117.9(2) . . ?
C5 C4 C3 122.1(2) . . ?
C9 C4 C3 120.06(19) . . ?
C6 C5 C4 120.2(2) . . ?
C5 C6 C7 121.1(2) . . ?
C8 C7 C6 119.4(2) . . ?
C7 C8 C9 120.1(2) . . ?
C8 C9 C4 121.2(2) . . ?
C1 B2 B6 58.90(15) . . ?
C1 B2 B11 105.3(2) . . ?
B6 B2 B11 60.05(15) . . ?
C1 B2 B3 58.89(14) . . ?
B6 B2 B3 108.4(2) . . ?
B11 B2 B3 108.78(18) . . ?
C1 B2 B7 105.40(18) . . ?
B6 B2 B7 108.6(2) . . ?
B11 B2 B7 60.54(14) . . ?
B3 B2 B7 60.30(14) . . ?
C1 B3 B8 104.45(18) . . ?
C1 B3 B4 58.71(14) . . ?
B8 B3 B4 59.61(15) . . ?
C1 B3 B2 58.08(13) . . ?
B8 B3 B2 107.88(19) . . ?
B4 B3 B2 107.34(19) . . ?
C1 B3 B7 104.73(18) . . ?
B8 B3 B7 60.29(14) . . ?
B4 B3 B7 107.99(19) . . ?
B2 B3 B7 60.24(14) . . ?
C1 B4 B9 105.0(2) . . ?
C1 B4 B5 58.22(14) . . ?
B9 B4 B5 60.19(15) . . ?
C1 B4 B8 104.76(19) . . ?
B9 B4 B8 60.82(15) . . ?
B5 B4 B8 108.3(2) . . ?
C1 B4 B3 58.61(14) . . ?
B9 B4 B3 109.0(2) . . ?
B5 B4 B3 107.68(19) . . ?
B8 B4 B3 60.12(15) . . ?
C1 B5 B6 59.09(15) . . ?
C1 B5 B4 59.20(15) . . ?
B6 B5 B4 108.8(2) . . ?
C1 B5 B10 105.8(2) . . ?
B6 B5 B10 60.29(16) . . ?
B4 B5 B10 108.92(18) . . ?
C1 B5 B9 105.46(19) . . ?
B6 B5 B9 109.1(2) . . ?
B4 B5 B9 59.78(14) . . ?
B10 B5 B9 60.96(15) . . ?
C1 B6 B5 58.56(15) . . ?
C1 B6 B10 105.28(18) . . ?
B5 B6 B10 60.20(15) . . ?
C1 B6 B2 58.44(15) . . ?
B5 B6 B2 107.72(19) . . ?
B10 B6 B2 108.84(17) . . ?
C1 B6 B11 105.13(18) . . ?
B5 B6 B11 108.58(18) . . ?
B10 B6 B11 60.79(15) . . ?
B2 B6 B11 60.28(15) . . ?
C2 B7 B8 125.17(17) . . ?
C2 B7 B12 125.21(19) . . ?
B8 B7 B12 59.29(15) . . ?
C2 B7 B2 119.5(2) . . ?
B8 B7 B2 106.53(18) . . ?
B12 B7 B2 106.23(18) . . ?
C2 B7 B3 121.7(2) . . ?
B8 B7 B3 59.36(15) . . ?
B12 B7 B3 106.30(19) . . ?
B2 B7 B3 59.46(14) . . ?
C2 B7 B11 120.5(2) . . ?
B8 B7 B11 107.46(18) . . ?
B12 B7 B11 59.93(14) . . ?
B2 B7 B11 59.30(14) . . ?
B3 B7 B11 107.13(17) . . ?
B3 B8 B4 60.27(15) . . ?
B3 B8 B12 107.86(18) . . ?
B4 B8 B12 107.06(18) . . ?
B3 B8 B7 60.35(14) . . ?
B4 B8 B7 108.57(17) . . ?
B12 B8 B7 60.28(15) . . ?
B3 B8 B9 108.03(17) . . ?
B4 B8 B9 59.49(15) . . ?
B12 B8 B9 59.65(15) . . ?
B7 B8 B9 108.54(18) . . ?
B4 B9 B5 60.04(15) . . ?
B4 B9 B12 107.3(2) . . ?
B5 B9 B12 106.81(19) . . ?
B4 B9 B8 59.69(15) . . ?
B5 B9 B8 107.3(2) . . ?
B12 B9 B8 59.76(15) . . ?
B4 B9 B10 107.96(19) . . ?
B5 B9 B10 59.49(14) . . ?
B12 B9 B10 59.90(14) . . ?
B8 B9 B10 107.9(2) . . ?
B6 B10 B5 59.51(15) . . ?
B6 B10 B11 59.66(15) . . ?
B5 B10 B11 107.1(2) . . ?
B6 B10 B12 107.11(19) . . ?
B5 B10 B12 106.39(19) . . ?
B11 B10 B12 60.22(14) . . ?
B6 B10 B9 107.3(2) . . ?
B5 B10 B9 59.54(14) . . ?
B11 B10 B9 107.87(19) . . ?
B12 B10 B9 59.33(14) . . ?
B6 B11 B10 59.56(15) . . ?
B6 B11 B12 106.49(19) . . ?
B10 B11 B12 59.53(14) . . ?
B6 B11 B2 59.66(15) . . ?
B10 B11 B2 107.4(2) . . ?
B12 B11 B2 106.77(19) . . ?
B6 B11 B7 108.0(2) . . ?
B10 B11 B7 108.18(19) . . ?
B12 B11 B7 59.77(14) . . ?
B2 B11 B7 60.16(14) . . ?
B8 B12 B11 108.68(19) . . ?
B8 B12 B9 60.60(15) . . ?
B11 B12 B9 109.04(17) . . ?
B8 B12 B7 60.44(15) . . ?
B11 B12 B7 60.31(14) . . ?
B9 B12 B7 109.4(2) . . ?
B8 B12 B10 109.29(19) . . ?
B11 B12 B10 60.25(14) . . ?
B9 B12 B10 60.77(14) . . ?
B7 B12 B10 109.19(17) . . ?
B8 B12 Cl1 120.36(15) . . ?
B11 B12 Cl1 122.93(18) . . ?
B9 B12 Cl1 119.15(18) . . ?
B7 B12 Cl1 122.13(17) . . ?
B10 B12 Cl1 120.67(17) . . ?
C27 N2 C23 105.95(17) . . ?
C27 N2 C25 111.50(17) . . ?
C23 N2 C25 111.17(15) . . ?
C27 N2 C21 111.26(15) . . ?
C23 N2 C21 110.68(17) . . ?
C25 N2 C21 106.36(16) . . ?
C22 C21 N2 116.14(19) . . ?
C24 C23 N2 115.8(2) . . ?
N2 C25 C26 116.24(18) . . ?
C28 C27 N2 116.0(2) . . ?

loop_
_geom_bond_atom_site_label_1
_geom_bond_atom_site_label_2
_geom_bond_distance
_geom_bond_site_symmetry_2
_geom_bond_publ_flag
Cl1 B12 1.849(3) . ?
C1 B5 1.688(4) . ?
C1 B6 1.698(4) . ?
C1 B2 1.690(3) . ?
C1 B3 1.704(3) . ?
C1 B4 1.706(3) . ?
C2 C3 1.196(3) . ?
C2 B7 1.557(3) . ?
C3 C4 1.450(3) . ?
C4 C5 1.400(3) . ?
C4 C9 1.402(3) . ?
C5 C6 1.373(3) . ?
C6 C7 1.385(3) . ?
C7 C8 1.376(3) . ?
C8 C9 1.376(3) . ?
B2 B6 1.762(4) . ?
B2 B11 1.773(4) . ?
B2 B3 1.774(4) . ?
B2 B7 1.788(3) . ?
B3 B8 1.771(4) . ?
B3 B4 1.774(4) . ?
B3 B7 1.789(4) . ?
B4 B9 1.759(4) . ?
B4 B5 1.763(4) . ?
B4 B8 1.762(4) . ?
B5 B6 1.753(4) . ?
B5 B10 1.765(4) . ?
B5 B9 1.766(3) . ?
B6 B10 1.767(4) . ?
B6 B11 1.769(4) . ?
B7 B8 1.788(4) . ?
B7 B12 1.785(4) . ?
B7 B11 1.795(3) . ?
B8 B12 1.767(4) . ?
B8 B9 1.782(4) . ?
B9 B12 1.765(4) . ?
B9 B10 1.791(4) . ?
B10 B11 1.789(4) . ?
B10 B12 1.776(3) . ?
B11 B12 1.788(3) . ?
N2 C27 1.513(3) . ?
N2 C23 1.514(3) . ?
N2 C25 1.512(3) . ?
N2 C21 1.516(3) . ?
C21 C22 1.511(3) . ?
C23 C24 1.507(3) . ?
C25 C26 1.509(3) . ?
C27 C28 1.510(3) . ?
